data_2207365
loop_
_publ_author_name
'Ji-Kun Li'
'Ru-Fen Zhang'
'Chun-Lin Ma'

_publ_section_title
;
 4,5-Diphenyl-2-(trimethylstannylsulfanyl)-1,3-oxazole
;
_journal_coeditor_code TK6279
_journal_issue 11
_journal_name_full 'Acta Crystallographica Section E'
_journal_page_first m2457
_journal_page_last m2458
_journal_paper_doi 10.1107/S1600536805035002
_journal_volume 61
_journal_year 2005
_chemical_formula_iupac '[Sn (C H3)3 (C15 H10 N O S)]'
_chemical_formula_moiety 'C18 H19 N O S Sn'
_chemical_formula_sum 'C18 H19 N O S Sn'
_chemical_formula_weight 416.09
_chemical_name_systematic
;
 ?
;
_space_group_IT_number 14
_symmetry_cell_setting monoclinic
_symmetry_space_group_name_Hall '-P 2yn'
_symmetry_space_group_name_H-M 'P 1 21/n 1'
_atom_sites_solution_hydrogens geom
_atom_sites_solution_primary direct
_atom_sites_solution_secondary difmap
_audit_creation_method SHELXL-97
_cell_angle_alpha 90
_cell_angle_beta 102.144(4)
_cell_angle_gamma 90
_cell_formula_units_Z 4
_cell_length_a 9.267(3)
_cell_length_b 9.824(3)
_cell_length_c 20.477(6)
_cell_measurement_reflns_used 5503
_cell_measurement_temperature 298(2)
_cell_measurement_theta_max 27.9
_cell_measurement_theta_min 2.3
_cell_volume 1822.5(10)
_computing_cell_refinement SMART
_computing_data_collection 'SMART (Siemens, 1996)'
_computing_data_reduction 'SAINT (Siemens, 1996)'
_computing_molecular_graphics 'SHELXTL (Sheldrick, 1997b)'
_computing_publication_material SHELXTL
_computing_structure_refinement 'SHELXL97 (Sheldrick, 1997a)'
_computing_structure_solution 'SHELXS97 (Sheldrick, 1997a)'
_diffrn_ambient_temperature 298(2)
_diffrn_measured_fraction_theta_full 0.997
_diffrn_measured_fraction_theta_max 0.997
_diffrn_measurement_device_type 'Siemens SMART CCD area detector'
_diffrn_measurement_method '\f and \w scans'
_diffrn_radiation_monochromator graphite
_diffrn_radiation_source 'fine-focus sealed tube'
_diffrn_radiation_type MoK\a
_diffrn_radiation_wavelength 0.71073
_diffrn_reflns_av_R_equivalents 0.031
_diffrn_reflns_av_sigmaI/netI 0.030
_diffrn_reflns_limit_h_max 8
_diffrn_reflns_limit_h_min -11
_diffrn_reflns_limit_k_max 10
_diffrn_reflns_limit_k_min -11
_diffrn_reflns_limit_l_max 24
_diffrn_reflns_limit_l_min -12
_diffrn_reflns_number 9231
_diffrn_reflns_theta_full 25.0
_diffrn_reflns_theta_max 25.0
_diffrn_reflns_theta_min 2.0
_diffrn_standards_decay_% 0
_diffrn_standards_number 0
_exptl_absorpt_coefficient_mu 1.517
_exptl_absorpt_correction_T_max 0.588
_exptl_absorpt_correction_T_min 0.498
_exptl_absorpt_correction_type multi-scan
_exptl_absorpt_process_details '(SADABS; Sheldrick, 1996)'
_exptl_crystal_colour colourless
_exptl_crystal_density_diffrn 1.516
_exptl_crystal_density_method 'not measured'
_exptl_crystal_description block
_exptl_crystal_F_000 832
_exptl_crystal_size_max 0.49
_exptl_crystal_size_mid 0.42
_exptl_crystal_size_min 0.35
_refine_diff_density_max 0.41
_refine_diff_density_min -0.95
_refine_ls_extinction_method none
_refine_ls_goodness_of_fit_ref 1.01
_refine_ls_hydrogen_treatment constr
_refine_ls_matrix_type full
_refine_ls_number_parameters 199
_refine_ls_number_reflns 3201
_refine_ls_number_restraints 0
_refine_ls_restrained_S_all 1.01
_refine_ls_R_factor_all 0.042
_refine_ls_R_factor_gt 0.032
_refine_ls_shift/su_max 0.001
_refine_ls_shift/su_mean 0.000
_refine_ls_structure_factor_coef Fsqd
_refine_ls_weighting_details 'calc w=1/[\s^2^(Fo^2^)+(0.0669P)^2^+0.3413P] where P=(Fo^2^+2Fc^2^)/3'
_refine_ls_weighting_scheme calc
_refine_ls_wR_factor_gt 0.086
_refine_ls_wR_factor_ref 0.097
_reflns_number_gt 2687
_reflns_number_total 3201
_reflns_threshold_expression I>2\s(I)
_cod_data_source_file tk6279.cif
_cod_data_source_block I
_cod_original_cell_volume 1822.5(9)
_cod_original_sg_symbol_H-M 'P 21/n'
_cod_database_code 2207365
_cod_database_fobs_code 2207365

loop_
_symmetry_equiv_pos_as_xyz
'x, y, z'
'-x+1/2, y+1/2, -z+1/2'
'-x, -y, -z'
'x-1/2, -y-1/2, z-1/2'

loop_
_atom_site_label
_atom_site_fract_x
_atom_site_fract_y
_atom_site_fract_z
_atom_site_U_iso_or_equiv
_atom_site_adp_type
_atom_site_calc_flag
_atom_site_refinement_flags
_atom_site_occupancy
_atom_site_type_symbol
Sn1 0.80214(3) 0.53946(2) 0.241738(12) 0.04057(13) Uani d . 1 Sn
N1 0.7906(3) 0.5626(3) 0.08743(15) 0.0404(7) Uani d . 1 N
O1 0.8546(3) 0.7668(2) 0.05680(12) 0.0444(6) Uani d . 1 O
S1 0.86687(12) 0.75089(9) 0.18695(5) 0.0486(3) Uani d . 1 S
C1 0.8328(4) 0.6846(4) 0.10657(18) 0.0422(8) Uani d . 1 C
C2 0.7826(4) 0.5613(4) 0.01839(18) 0.0395(8) Uani d . 1 C
C3 0.8211(4) 0.6872(4) -0.00015(17) 0.0393(8) Uani d . 1 C
C4 0.7405(4) 0.4356(4) -0.01930(18) 0.0411(8) Uani d . 1 C
C5 0.6372(5) 0.3494(4) -0.0006(2) 0.0598(11) Uani d . 1 C
H5 0.5932 0.3737 0.0345 0.072 Uiso calc R 1 H
C6 0.5991(6) 0.2273(5) -0.0339(3) 0.0742(14) Uani d . 1 C
H6 0.5298 0.1704 -0.0211 0.089 Uiso calc R 1 H
C7 0.6633(6) 0.1906(5) -0.0856(3) 0.0709(13) Uani d . 1 C
H7 0.6383 0.1085 -0.1076 0.085 Uiso calc R 1 H
C8 0.7648(5) 0.2752(5) -0.1050(2) 0.0611(11) Uani d . 1 C
H8 0.8080 0.2501 -0.1403 0.073 Uiso calc R 1 H
C9 0.8033(4) 0.3977(4) -0.0722(2) 0.0490(9) Uani d . 1 C
H9 0.8716 0.4545 -0.0858 0.059 Uiso calc R 1 H
C10 0.8296(4) 0.7562(4) -0.06268(18) 0.0405(8) Uani d . 1 C
C11 0.7306(4) 0.7247(4) -0.1213(2) 0.0518(10) Uani d . 1 C
H11 0.6614 0.6560 -0.1216 0.062 Uiso calc R 1 H
C12 0.7340(5) 0.7946(5) -0.1793(2) 0.0634(12) Uani d . 1 C
H12 0.6677 0.7724 -0.2186 0.076 Uiso calc R 1 H
C13 0.8345(5) 0.8966(5) -0.1792(2) 0.0625(12) Uani d . 1 C
H13 0.8348 0.9452 -0.2181 0.075 Uiso calc R 1 H
C14 0.9343(5) 0.9272(4) -0.1222(3) 0.0643(13) Uani d . 1 C
H14 1.0031 0.9959 -0.1226 0.077 Uiso calc R 1 H
C15 0.9343(5) 0.8569(4) -0.0635(2) 0.0525(10) Uani d . 1 C
H15 1.0039 0.8770 -0.0250 0.063 Uiso calc R 1 H
C16 0.5789(4) 0.5079(4) 0.1933(2) 0.0502(9) Uani d . 1 C
H16A 0.5192 0.5804 0.2047 0.075 Uiso calc R 1 H
H16B 0.5453 0.4226 0.2074 0.075 Uiso calc R 1 H
H16C 0.5712 0.5066 0.1458 0.075 Uiso calc R 1 H
C17 0.9624(4) 0.3948(4) 0.2268(2) 0.0598(11) Uani d . 1 C
H17A 1.0578 0.4217 0.2517 0.090 Uiso calc R 1 H
H17B 0.9642 0.3903 0.1802 0.090 Uiso calc R 1 H
H17C 0.9376 0.3070 0.2419 0.090 Uiso calc R 1 H
C18 0.8361(5) 0.6057(5) 0.3428(2) 0.0595(11) Uani d . 1 C
H18A 0.9399 0.6170 0.3605 0.089 Uiso calc R 1 H
H18B 0.7973 0.5389 0.3688 0.089 Uiso calc R 1 H
H18C 0.7865 0.6908 0.3448 0.089 Uiso calc R 1 H

loop_
_atom_site_aniso_label
_atom_site_aniso_U_11
_atom_site_aniso_U_22
_atom_site_aniso_U_33
_atom_site_aniso_U_12
_atom_site_aniso_U_13
_atom_site_aniso_U_23
Sn1 0.04244(18) 0.03859(18) 0.03869(18) 0.00085(9) 0.00397(12) -0.00197(10)
N1 0.0457(17) 0.0414(16) 0.0332(16) -0.0102(13) 0.0065(13) -0.0029(13)
O1 0.0510(14) 0.0429(13) 0.0380(14) -0.0083(11) 0.0063(11) -0.0007(11)
S1 0.0669(6) 0.0403(5) 0.0377(5) -0.0109(4) 0.0090(5) -0.0065(4)
C1 0.045(2) 0.0447(19) 0.0363(19) -0.0037(16) 0.0085(16) 0.0008(16)
C2 0.0386(19) 0.0423(19) 0.0364(19) -0.0055(15) 0.0053(15) 0.0001(15)
C3 0.0378(18) 0.0446(19) 0.0335(18) -0.0032(15) 0.0029(14) -0.0009(15)
C4 0.043(2) 0.0385(18) 0.039(2) -0.0006(15) 0.0021(16) -0.0013(15)
C5 0.081(3) 0.047(2) 0.054(3) -0.021(2) 0.020(2) -0.0087(19)
C6 0.094(4) 0.056(3) 0.074(3) -0.031(3) 0.021(3) -0.008(2)
C7 0.086(3) 0.051(2) 0.069(3) -0.009(2) 0.001(3) -0.021(2)
C8 0.068(3) 0.064(3) 0.050(2) 0.008(2) 0.008(2) -0.018(2)
C9 0.047(2) 0.053(2) 0.046(2) -0.0005(18) 0.0075(18) -0.0044(19)
C10 0.0392(18) 0.0419(19) 0.041(2) -0.0019(15) 0.0102(16) 0.0009(16)
C11 0.0397(19) 0.067(3) 0.047(2) -0.0062(19) 0.0037(17) 0.011(2)
C12 0.052(2) 0.093(3) 0.043(2) 0.010(2) 0.0036(19) 0.012(2)
C13 0.072(3) 0.064(3) 0.060(3) 0.019(2) 0.033(2) 0.026(2)
C14 0.071(3) 0.049(2) 0.082(4) -0.006(2) 0.036(3) 0.011(2)
C15 0.061(2) 0.046(2) 0.052(2) -0.0117(19) 0.016(2) -0.0024(18)
C16 0.042(2) 0.056(2) 0.049(2) -0.0069(18) 0.0023(18) 0.0027(19)
C17 0.053(2) 0.055(2) 0.069(3) 0.007(2) 0.010(2) -0.004(2)
C18 0.073(3) 0.059(2) 0.045(2) -0.003(2) 0.010(2) -0.004(2)

loop_
_atom_type_symbol
_atom_type_description
_atom_type_scat_dispersion_real
_atom_type_scat_dispersion_imag
_atom_type_scat_source
C C 0.0033 0.0016 'International Tables Vol C Tables 4.2.6.8 and 6.1.1.4'
H H 0.0000 0.0000 'International Tables Vol C Tables 4.2.6.8 and 6.1.1.4'
N N 0.0061 0.0033 'International Tables Vol C Tables 4.2.6.8 and 6.1.1.4'
Sn Sn -0.6537 1.4246 'International Tables Vol C Tables 4.2.6.8 and 6.1.1.4'
O O 0.0106 0.0060 'International Tables Vol C Tables 4.2.6.8 and 6.1.1.4'
S S 0.1246 0.1234 'International Tables Vol C Tables 4.2.6.8 and 6.1.1.4'

loop_
_geom_angle_atom_site_label_1
_geom_angle_atom_site_label_2
_geom_angle_atom_site_label_3
_geom_angle_site_symmetry_3
_geom_angle
_geom_angle_publ_flag
S1 Sn1 N1 . 56.53(5) yes
S1 Sn1 C16 . 102.38(12) yes
S1 Sn1 C17 . 104.54(13) yes
S1 Sn1 C18 . 100.53(13) yes
N1 Sn1 C16 . 73.56(13) yes
N1 Sn1 C17 . 77.35(14) yes
N1 Sn1 C18 . 157.06(13) yes
C16 Sn1 C17 . 118.54(17) yes
C16 Sn1 C18 . 115.46(17) yes
C17 Sn1 C18 . 112.30(18) yes
C16 Sn1 S1 2_645 67.61(12) ?
C17 Sn1 S1 2_645 84.87(12) ?
C18 Sn1 S1 2_645 80.67(12) ?
S1 Sn1 S1 2_645 168.995(18) yes
N1 Sn1 S1 2_645 121.73(5) ?
C1 N1 C2 . 105.3(3) ?
C1 N1 Sn1 . 79.5(2) ?
C2 N1 Sn1 . 175.2(2) ?
C1 O1 C3 . 104.8(3) ?
C1 S1 Sn1 . 95.80(12) ?
N1 C1 O1 . 114.1(3) ?
N1 C1 S1 . 128.1(3) ?
O1 C1 S1 . 117.7(3) ?
C3 C2 N1 . 108.1(3) ?
C3 C2 C4 . 132.4(3) ?
N1 C2 C4 . 119.5(3) ?
C2 C3 O1 . 107.7(3) ?
C2 C3 C10 . 136.7(3) ?
O1 C3 C10 . 115.6(3) ?
C9 C4 C5 . 118.6(4) ?
C9 C4 C2 . 122.0(3) ?
C5 C4 C2 . 119.4(3) ?
C6 C5 C4 . 120.6(4) ?
C6 C5 H5 . 119.7 ?
C4 C5 H5 . 119.7 ?
C7 C6 C5 . 120.1(4) ?
C7 C6 H6 . 120.0 ?
C5 C6 H6 . 120.0 ?
C6 C7 C8 . 120.0(4) ?
C6 C7 H7 . 120.0 ?
C8 C7 H7 . 120.0 ?
C7 C8 C9 . 120.4(4) ?
C7 C8 H8 . 119.8 ?
C9 C8 H8 . 119.8 ?
C4 C9 C8 . 120.3(4) ?
C4 C9 H9 . 119.9 ?
C8 C9 H9 . 119.9 ?
C11 C10 C15 . 119.0(4) ?
C11 C10 C3 . 120.5(3) ?
C15 C10 C3 . 120.5(3) ?
C12 C11 C10 . 120.4(4) ?
C12 C11 H11 . 119.8 ?
C10 C11 H11 . 119.8 ?
C13 C12 C11 . 120.2(4) ?
C13 C12 H12 . 119.9 ?
C11 C12 H12 . 119.9 ?
C14 C13 C12 . 120.2(4) ?
C14 C13 H13 . 119.9 ?
C12 C13 H13 . 119.9 ?
C13 C14 C15 . 120.6(4) ?
C13 C14 H14 . 119.7 ?
C15 C14 H14 . 119.7 ?
C14 C15 C10 . 119.6(4) ?
C14 C15 H15 . 120.2 ?
C10 C15 H15 . 120.2 ?
Sn1 C16 H16A . 109.5 ?
Sn1 C16 H16B . 109.5 ?
H16A C16 H16B . 109.5 ?
Sn1 C16 H16C . 109.5 ?
H16A C16 H16C . 109.5 ?
H16B C16 H16C . 109.5 ?
Sn1 C17 H17A . 109.5 ?
Sn1 C17 H17B . 109.5 ?
H17A C17 H17B . 109.5 ?
Sn1 C17 H17C . 109.5 ?
H17A C17 H17C . 109.5 ?
H17B C17 H17C . 109.5 ?
Sn1 C18 H18A . 109.5 ?
Sn1 C18 H18B . 109.5 ?
H18A C18 H18B . 109.5 ?
Sn1 C18 H18C . 109.5 ?
H18A C18 H18C . 109.5 ?
H18B C18 H18C . 109.5 ?

loop_
_geom_bond_atom_site_label_1
_geom_bond_atom_site_label_2
_geom_bond_site_symmetry_2
_geom_bond_distance
_geom_bond_publ_flag
Sn1 S1 . 2.4932(11) yes
Sn1 N1 . 3.147(3) yes
Sn1 C16 . 2.120(4) yes
Sn1 C17 . 2.124(4) yes
Sn1 C18 . 2.129(4) yes
Sn1 S1 2_645 3.6857(12) yes
N1 C1 . 1.295(4) ?
N1 C2 . 1.400(5) ?
O1 C1 . 1.349(4) ?
O1 C3 . 1.384(4) ?
S1 C1 . 1.736(4) ?
C2 C3 . 1.363(5) ?
C2 C4 . 1.464(5) ?
C3 C10 . 1.465(5) ?
C4 C9 . 1.385(5) ?
C4 C5 . 1.391(5) ?
C5 C6 . 1.388(6) ?
C5 H5 . 0.9300 ?
C6 C7 . 1.367(7) ?
C6 H6 . 0.9300 ?
C7 C8 . 1.375(6) ?
C7 H7 . 0.9300 ?
C8 C9 . 1.387(6) ?
C8 H8 . 0.9300 ?
C9 H9 . 0.9300 ?
C10 C11 . 1.384(5) ?
C10 C15 . 1.388(5) ?
C11 C12 . 1.376(6) ?
C11 H11 . 0.9300 ?
C12 C13 . 1.368(6) ?
C12 H12 . 0.9300 ?
C13 C14 . 1.361(7) ?
C13 H13 . 0.9300 ?
C14 C15 . 1.385(6) ?
C14 H14 . 0.9300 ?
C15 H15 . 0.9300 ?
C16 H16A . 0.9600 ?
C16 H16B . 0.9600 ?
C16 H16C . 0.9600 ?
C17 H17A . 0.9600 ?
C17 H17B . 0.9600 ?
C17 H17C . 0.9600 ?
C18 H18A . 0.9600 ?
C18 H18B . 0.9600 ?
C18 H18C . 0.9600 ?
